data_4307434
loop_
_publ_author_name
'Takuya Shiga'
'Nobuhiro Ito'
'Akiko Hidaka'
'Hisashi \=Okawa'
'Susumu Kitagawa'
'Masaaki Ohba'

_publ_contact_author_address
;Department of Synthetic Chemistry and Biological Chemistry,
Graduate School of Engineering,
Kyoto University,
Katsura, Nishikyo-ku, Kyoto 615-8510, Japan
;
_publ_contact_author_email ohba@sbchem.kyoto-u.ac.jp
_publ_contact_author_fax +81-75-383-2732
_publ_contact_author_name 'Masaaki Ohba'
_publ_contact_author_phone +81-75-383-2807
_publ_section_title
;
Series of Trinuclear NiIILnIIINiII Complexes Derived from
2,6-Di(acetoacetyl)pyridine: Synthesis, Structure, and Magnetism
;
_journal_name_full 'Inorganic Chemistry'
_journal_page_first 3492
_journal_page_last 3501
_journal_paper_doi 10.1021/ic0619153
_journal_volume 46
_journal_year 2007
_chemical_formula_sum 'C31 H38 Gd N5 Ni2 O22'
_chemical_formula_weight 1107.31
_space_group_IT_number 2
_symmetry_cell_setting triclinic
_symmetry_Int_Tables_number 2
_symmetry_space_group_name_Hall '-P 1'
_symmetry_space_group_name_H-M 'P -1'
_cell_angle_alpha 92.321(3)
_cell_angle_beta 104.321(3)
_cell_angle_gamma 91.211(2)
_cell_formula_units_Z 1
_cell_length_a 7.8220(4)
_cell_length_b 9.3686(5)
_cell_length_c 14.4871(9)
_cell_measurement_reflns_used 9249
_cell_measurement_temperature 183.2
_cell_measurement_theta_max 27.4
_cell_measurement_theta_min 2.7
_cell_volume 1027.27(10)
_computing_cell_refinement PROCESS-AUTO
_computing_data_collection PROCESS-AUTO
_computing_data_reduction 'teXsan Ver. 1.11'
_computing_publication_material 'teXsan Ver. 1.11'
_computing_structure_refinement 'teXsan Ver. 1.10'
_computing_structure_solution SIR92
_diffrn_detector_area_resol_mean 8.00
_diffrn_measured_fraction_theta_full 0.9707
_diffrn_measured_fraction_theta_max 0.9707
_diffrn_measurement_device_type 'Rigaku RAXIS-RAPID Imaging Plate'
_diffrn_measurement_method \w
_diffrn_radiation_type 'Mo K\a'
_diffrn_radiation_wavelength 0.7107
_diffrn_reflns_av_R_equivalents 0.027
_diffrn_reflns_limit_h_max 10
_diffrn_reflns_limit_h_min -10
_diffrn_reflns_limit_k_max 12
_diffrn_reflns_limit_k_min -12
_diffrn_reflns_limit_l_max 18
_diffrn_reflns_limit_l_min -18
_diffrn_reflns_number 9008
_diffrn_reflns_theta_full 27.48
_diffrn_reflns_theta_max 27.48
_exptl_absorpt_coefficient_mu 2.597
_exptl_absorpt_correction_T_max 0.732
_exptl_absorpt_correction_T_min 0.554
_exptl_absorpt_correction_type multi-scan
_exptl_absorpt_process_details '(Higashi, 1995)'
_exptl_crystal_colour blue
_exptl_crystal_density_diffrn 1.790
_exptl_crystal_density_method 'not measured'
_exptl_crystal_description platelet
_exptl_crystal_size_max 0.450
_exptl_crystal_size_mid 0.260
_exptl_crystal_size_min 0.120
_refine_diff_density_max 1.26
_refine_diff_density_min -0.65
_refine_ls_extinction_method none
_refine_ls_goodness_of_fit_ref 0.997
_refine_ls_hydrogen_treatment noref
_refine_ls_number_parameters 304
_refine_ls_number_reflns 4536
_refine_ls_R_factor_gt 0.0338
_refine_ls_shift/su_max 0.0052
_refine_ls_structure_factor_coef Fsqd
_refine_ls_weighting_details 'w = 1/[\s^2^(Fo^2^) + (0.07200(Max(Fo^2^,0) + 2Fc^2^)/3)^2^]'
_refine_ls_weighting_scheme calc
_refine_ls_wR_factor_ref 0.0912
_reflns_number_gt 4146
_reflns_number_total 4542
_reflns_threshold_expression F^2^>2.0\s(F^2^)
_cod_data_source_file ic0619153si20061007_020931_07.cif
_cod_data_source_block 7-A_Ni2Gd_A_[Ni2Gd(L)2(NO3)2(MeOH)4]NO3.MeOH
_cod_depositor_comments
;

  Following atoms were removed leaving only those belonging to
  asymmetric unit:

  O(2*) O -0.1027(3) -0.0689(3) -0.1770(2) 0.0239(6) Uani 1.00 d . . .
  O(3*) O 0.1772(3) -0.1741(3) 0.1085(2) 0.0238(6) Uani 1.00 d . . .
  O(5*) O -0.2292(4) -0.1956(3) -0.0143(3) 0.049(1) Uani 1.00 d . . .
  O(6*) O -0.2664(4) -0.0091(4) 0.0653(3) 0.0448(9) Uani 1.00 d . . .
  N(1*) N 0.0804(4) -0.2565(3) -0.0705(2) 0.0201(7) Uani 1.00 d . . .
  O(4*) O 0.3920(4) -0.2478(3) 0.2976(2) 0.0418(8) Uani 1.00 d . . .
  Ni(*) Ni -0.25170(6) 0.08573(5) -0.24124(3) 0.0245(1) Uani 1.00 d . . .
  O(9*) O 0.882(1) 0.435(1) 0.4364(6) 0.072(3) Uani 0.50 d P . .
  O(13*) O 1.130(2) 0.650(1) 0.4281(8) 0.076(4) Uani 0.50 d P . .
  O(8*) O 1.032(2) 0.449(1) 0.5799(6) 0.088(3) Uani 0.50 d P . .
  C(16*) C 1.218(3) 0.738(3) 0.519(2) 0.098(7) Uani 0.50 d P . .
  O(10*) O 0.817(2) 0.295(2) 0.531(1) 0.123(8) Uani 0.50 d P . .
  N(3*) N 0.906(1) 0.396(1) 0.5200(7) 0.054(3) Uani 0.50 d P . .
  C(4*) C -0.0791(5) -0.1841(4) -0.2239(3) 0.0244(9) Uani 1.00 d . . .
  C(10*) C 0.2223(4) -0.3025(4) 0.0908(2) 0.0209(8) Uani 1.00 d . . .
  N(2*) N -0.3151(4) -0.1353(4) 0.0361(3) 0.0289(8) Uani 1.00 d . . .
  C(5*) C 0.0339(5) -0.2910(4) -0.1651(3) 0.0231(8) Uani 1.00 d . . .
  C(9*) C 0.1769(5) -0.3495(4) -0.0123(3) 0.0215(8) Uani 1.00 d . . .
  C(12*) C 0.3896(5) -0.3658(4) 0.2551(3) 0.0312(10) Uani 1.00 d . . .
  O(1*) O -0.3240(4) -0.0168(3) -0.3677(2) 0.0374(8) Uani 1.00 d . . .
  O(11*) O -0.4724(4) -0.0001(4) -0.2011(3) 0.050(1) Uani 1.00 d . . .
  O(12*) O -0.0432(4) 0.1903(4) -0.2817(2) 0.0397(8) Uani 1.00 d . . .
  C(3*) C -0.1464(6) -0.2167(5) -0.3203(3) 0.036(1) Uani 1.00 d . . .
  C(11*) C 0.3088(5) -0.3960(4) 0.1564(3) 0.0279(9) Uani 1.00 d . . .
  O(7*) O -0.4383(4) -0.1964(4) 0.0592(3) 0.050(1) Uani 1.00 d . . .
  C(6*) C 0.0866(6) -0.4156(4) -0.2036(3) 0.034(1) Uani 1.00 d . . .
  C(8*) C 0.2338(6) -0.4765(4) -0.0470(3) 0.033(1) Uani 1.00 d . . .
  C(13*) C 0.4843(8) -0.4839(5) 0.3132(3) 0.048(1) Uani 1.00 d . . .
  C(2*) C -0.2642(6) -0.1324(5) -0.3874(3) 0.034(1) Uani 1.00 d . . .
  C(14*) C -0.5444(7) -0.1420(6) -0.2215(5) 0.057(2) Uani 1.00 d . . .
  H(12*) H -0.5300 0.0627 -0.1658 0.0600 Uiso 1.00 calc . . .
  C(15*) C 0.1083(7) 0.1249(7) -0.2985(4) 0.057(2) Uani 1.00 d . . .
  H(16*) H -0.0526 0.2914 -0.2900 0.0478 Uiso 1.00 calc . . .
  H(4*) H -0.0868 -0.3037 -0.3531 0.0329 Uiso 1.00 calc . . .
  H(8*) H 0.3285 -0.4780 0.1318 0.0329 Uiso 1.00 calc . . .
  C(7*) C 0.1866(7) -0.5084(4) -0.1441(3) 0.039(1) Uani 1.00 d . . .
  H(5*) H 0.0704 -0.4227 -0.2680 0.0556 Uiso 1.00 calc . . .
  H(7*) H 0.3070 -0.5283 -0.0030 0.0501 Uiso 1.00 calc . . .
  H(9*) H 0.3992 -0.5463 0.3295 0.0575 Uiso 1.00 calc . . .
  H(10*) H 0.5496 -0.5354 0.2773 0.0575 Uiso 1.00 calc . . .
  H(11*) H 0.5607 -0.4434 0.3702 0.0575 Uiso 1.00 calc . . .
  C(1*) C -0.3235(10) -0.1915(7) -0.4885(4) 0.071(2) Uani 1.00 d . . .
  H(13*) H -0.4577 -0.2070 -0.1960 0.0698 Uiso 1.00 calc . . .
  H(14*) H -0.6432 -0.1523 -0.1953 0.0698 Uiso 1.00 calc . . .
  H(15*) H -0.5821 -0.1579 -0.2894 0.0698 Uiso 1.00 calc . . .
  H(17*) H 0.0740 0.0534 -0.3482 0.0688 Uiso 1.00 calc . . .
  H(18*) H 0.1832 0.1948 -0.3160 0.0688 Uiso 1.00 calc . . .
  H(19*) H 0.1707 0.0828 -0.2417 0.0688 Uiso 1.00 calc . . .
  H(6*) H 0.2227 -0.5940 -0.1694 0.0461 Uiso 1.00 calc . . .
  H(1*) H -0.2350 -0.1746 -0.5209 0.0864 Uiso 1.00 calc . . .
  H(2*) H -0.4289 -0.1446 -0.5202 0.0864 Uiso 1.00 calc . . .
  H(3*) H -0.3498 -0.2907 -0.4892 0.0864 Uiso 1.00 calc . . .

  Andrius Merkys
  2013-11-08
;
_cod_original_cell_volume 1027.26(9)
_cod_original_sg_symbol_H-M 'P -1 '
_cod_original_formula_sum 'C31 H38 Gd N5 O22 Ni2 '
_cod_database_code 4307434

loop_
_symmetry_equiv_pos_as_xyz
x,y,z
-x,-y,-z

loop_
_atom_site_label
_atom_site_type_symbol
_atom_site_fract_x
_atom_site_fract_y
_atom_site_fract_z
_atom_site_U_iso_or_equiv
_atom_site_adp_type
_atom_site_occupancy
_atom_site_calc_flag
_atom_site_refinement_flags
_atom_site_disorder_assembly
_atom_site_disorder_group
Gd Gd 0.0000 0.0000 0.0000 0.01644(6) Uani 1.00 d S . .
Ni Ni 0.25170(6) -0.08573(5) 0.24124(3) 0.0245(1) Uani 1.00 d . . .
O(1) O 0.3240(4) 0.0168(3) 0.3677(2) 0.0374(8) Uani 1.00 d . . .
O(2) O 0.1027(3) 0.0689(3) 0.1770(2) 0.0239(6) Uani 1.00 d . . .
O(3) O -0.1772(3) 0.1741(3) -0.1085(2) 0.0238(6) Uani 1.00 d . . .
O(4) O -0.3920(4) 0.2478(3) -0.2976(2) 0.0418(8) Uani 1.00 d . . .
O(5) O 0.2292(4) 0.1956(3) 0.0143(3) 0.049(1) Uani 1.00 d . . .
O(6) O 0.2664(4) 0.0091(4) -0.0653(3) 0.0448(9) Uani 1.00 d . . .
O(7) O 0.4383(4) 0.1964(4) -0.0592(3) 0.050(1) Uani 1.00 d . . .
O(8) O 0.968(2) 0.551(1) 0.4201(6) 0.088(3) Uani 0.50 d P . .
O(9) O 1.118(1) 0.565(1) 0.5636(6) 0.072(3) Uani 0.50 d P . .
O(10) O 1.183(2) 0.705(2) 0.469(1) 0.123(8) Uani 0.50 d P . .
O(11) O 0.4724(4) 0.0001(4) 0.2011(3) 0.050(1) Uani 1.00 d . . .
O(12) O 0.0432(4) -0.1903(4) 0.2817(2) 0.0397(8) Uani 1.00 d . . .
O(13) O 0.870(2) 0.350(1) 0.5719(8) 0.076(4) Uani 0.50 d P . .
N(1) N -0.0804(4) 0.2565(3) 0.0705(2) 0.0201(7) Uani 1.00 d . . .
N(2) N 0.3151(4) 0.1353(4) -0.0361(3) 0.0289(8) Uani 1.00 d . . .
N(3) N 1.094(1) 0.604(1) 0.4800(7) 0.054(3) Uani 0.50 d P . .
C(1) C 0.3235(10) 0.1915(7) 0.4884(4) 0.071(2) Uani 1.00 d . . .
C(2) C 0.2642(6) 0.1324(5) 0.3874(3) 0.034(1) Uani 1.00 d . . .
C(3) C 0.1464(6) 0.2167(5) 0.3203(3) 0.036(1) Uani 1.00 d . . .
C(4) C 0.0791(5) 0.1841(4) 0.2239(3) 0.0244(9) Uani 1.00 d . . .
C(5) C -0.0339(5) 0.2910(4) 0.1651(3) 0.0231(8) Uani 1.00 d . . .
C(6) C -0.0866(6) 0.4156(4) 0.2036(3) 0.034(1) Uani 1.00 d . . .
C(7) C -0.1866(7) 0.5084(4) 0.1441(3) 0.039(1) Uani 1.00 d . . .
C(8) C -0.2338(6) 0.4765(4) 0.0470(3) 0.033(1) Uani 1.00 d . . .
C(9) C -0.1769(5) 0.3495(4) 0.0123(3) 0.0215(8) Uani 1.00 d . . .
C(10) C -0.2223(4) 0.3025(4) -0.0908(2) 0.0209(8) Uani 1.00 d . . .
C(11) C -0.3088(5) 0.3960(4) -0.1564(3) 0.0279(9) Uani 1.00 d . . .
C(12) C -0.3896(5) 0.3658(4) -0.2551(3) 0.0312(10) Uani 1.00 d . . .
C(13) C -0.4843(8) 0.4839(5) -0.3132(3) 0.048(1) Uani 1.00 d . . .
C(14) C 0.5444(7) 0.1420(6) 0.2215(5) 0.057(2) Uani 1.00 d . . .
C(15) C -0.1083(7) -0.1249(7) 0.2985(4) 0.057(2) Uani 1.00 d . . .
C(16) C 0.782(3) 0.262(3) 0.481(2) 0.098(7) Uani 0.50 d P . .
H(1) H 0.2350 0.1746 0.5209 0.0864 Uiso 1.00 calc . . .
H(2) H 0.4289 0.1446 0.5202 0.0864 Uiso 1.00 calc . . .
H(3) H 0.3498 0.2907 0.4892 0.0864 Uiso 1.00 calc . . .
H(4) H 0.0868 0.3037 0.3531 0.0329 Uiso 1.00 calc . . .
H(5) H -0.0704 0.4227 0.2680 0.0556 Uiso 1.00 calc . . .
H(6) H -0.2227 0.5940 0.1694 0.0461 Uiso 1.00 calc . . .
H(7) H -0.3070 0.5283 0.0030 0.0501 Uiso 1.00 calc . . .
H(8) H -0.3285 0.4780 -0.1318 0.0329 Uiso 1.00 calc . . .
H(9) H -0.3992 0.5463 -0.3295 0.0575 Uiso 1.00 calc . . .
H(10) H -0.5496 0.5354 -0.2773 0.0575 Uiso 1.00 calc . . .
H(11) H -0.5607 0.4434 -0.3702 0.0575 Uiso 1.00 calc . . .
H(12) H 0.5300 -0.0627 0.1658 0.0600 Uiso 1.00 calc . . .
H(13) H 0.4577 0.2070 0.1960 0.0698 Uiso 1.00 calc . . .
H(14) H 0.6432 0.1523 0.1953 0.0698 Uiso 1.00 calc . . .
H(15) H 0.5821 0.1579 0.2894 0.0698 Uiso 1.00 calc . . .
H(16) H 0.0526 -0.2914 0.2900 0.0478 Uiso 1.00 calc . . .
H(17) H -0.0740 -0.0534 0.3482 0.0688 Uiso 1.00 calc . . .
H(18) H -0.1832 -0.1948 0.3160 0.0688 Uiso 1.00 calc . . .
H(19) H -0.1707 -0.0828 0.2417 0.0688 Uiso 1.00 calc . . .

loop_
_atom_site_aniso_label
_atom_site_aniso_U_11
_atom_site_aniso_U_22
_atom_site_aniso_U_33
_atom_site_aniso_U_12
_atom_site_aniso_U_13
_atom_site_aniso_U_23
Gd 0.0178(1) 0.0156(1) 0.0174(1) 0.00029(8) 0.00722(8) 0.00109(8)
Ni 0.0272(2) 0.0236(3) 0.0200(2) 0.0045(2) 0.0011(2) -0.0009(2)
O(1) 0.042(2) 0.037(2) 0.027(1) 0.011(1) -0.003(1) -0.006(1)
O(2) 0.029(1) 0.023(1) 0.018(1) 0.004(1) 0.0038(10) -0.0018(10)
O(3) 0.031(1) 0.022(1) 0.019(1) 0.004(1) 0.0065(10) -0.0013(9)
O(4) 0.050(2) 0.034(2) 0.031(2) 0.013(1) -0.011(1) -0.003(1)
O(5) 0.049(2) 0.031(2) 0.079(3) -0.015(1) 0.042(2) -0.014(2)
O(6) 0.046(2) 0.034(2) 0.063(2) -0.009(1) 0.034(2) -0.013(2)
O(7) 0.040(2) 0.046(2) 0.073(2) -0.012(1) 0.035(2) 0.001(2)
O(8) 0.16(1) 0.067(6) 0.035(4) -0.006(6) 0.011(6) -0.007(4)
O(9) 0.072(5) 0.096(7) 0.047(5) 0.012(5) 0.006(4) 0.043(5)
O(10) 0.079(10) 0.16(2) 0.11(2) -0.06(1) -0.03(1) 0.08(2)
O(11) 0.041(2) 0.038(2) 0.076(3) -0.008(1) 0.029(2) -0.023(2)
O(12) 0.050(2) 0.039(2) 0.034(2) -0.003(1) 0.017(1) 0.007(1)
O(13) 0.11(1) 0.073(7) 0.047(6) -0.027(6) 0.011(6) 0.032(5)
N(1) 0.023(1) 0.019(1) 0.020(1) 0.001(1) 0.009(1) 0.001(1)
N(2) 0.026(2) 0.028(2) 0.035(2) 0.000(1) 0.012(1) 0.005(1)
N(3) 0.058(5) 0.064(6) 0.044(5) 0.022(5) 0.018(4) 0.019(5)
C(1) 0.098(5) 0.077(4) 0.025(2) 0.047(4) -0.011(3) -0.017(2)
C(2) 0.036(2) 0.041(2) 0.019(2) 0.009(2) -0.002(2) -0.006(2)
C(3) 0.048(2) 0.037(2) 0.020(2) 0.015(2) 0.004(2) -0.009(2)
C(4) 0.025(2) 0.028(2) 0.022(2) 0.002(1) 0.009(1) 0.000(1)
C(5) 0.026(2) 0.023(2) 0.021(2) 0.001(1) 0.009(1) -0.001(1)
C(6) 0.047(2) 0.030(2) 0.023(2) 0.011(2) 0.006(2) -0.006(2)
C(7) 0.058(3) 0.026(2) 0.032(2) 0.014(2) 0.010(2) -0.004(2)
C(8) 0.042(2) 0.025(2) 0.030(2) 0.009(2) 0.008(2) 0.001(2)
C(9) 0.023(2) 0.016(2) 0.026(2) 0.000(1) 0.007(1) 0.000(1)
C(10) 0.023(2) 0.018(2) 0.022(2) -0.001(1) 0.007(1) 0.002(1)
C(11) 0.035(2) 0.022(2) 0.027(2) 0.004(2) 0.007(2) 0.003(1)
C(12) 0.035(2) 0.027(2) 0.028(2) 0.006(2) 0.002(2) 0.004(2)
C(13) 0.070(3) 0.031(2) 0.033(2) 0.015(2) -0.006(2) 0.003(2)
C(14) 0.045(3) 0.042(3) 0.087(4) -0.011(2) 0.027(3) -0.022(3)
C(15) 0.046(3) 0.074(4) 0.056(3) -0.006(3) 0.021(2) 0.017(3)
C(16) 0.07(1) 0.12(2) 0.08(1) -0.04(1) -0.03(1) 0.04(1)

loop_
_atom_type_symbol
_atom_type_description
_atom_type_scat_dispersion_real
_atom_type_scat_dispersion_imag
_atom_type_scat_source
C C 0.003 0.002
;International Tables for Crystallography
(1992, Vol. C, Tables 4.2.6.8 and 6.1.1.1)
;
H H 0.000 0.000
;International Tables for Crystallography
(1992, Vol. C, Table 6.1.1.2)
;
N N 0.006 0.003
;International Tables for Crystallography
(1992, Vol. C, Tables 4.2.6.8 and 6.1.1.1)
;
O O 0.011 0.006
;International Tables for Crystallography
(1992, Vol. C, Tables 4.2.6.8 and 6.1.1.1)
;
Ni Ni 0.339 1.112
;International Tables for Crystallography
(1992, Vol. C, Tables 4.2.6.8 and 6.1.1.1)
;
Gd Gd -0.165 3.904
;International Tables for Crystallography
(1992, Vol. C, Tables 4.2.6.8 and 6.1.1.1)
;

loop_
_geom_angle_atom_site_label_1
_geom_angle_atom_site_label_2
_geom_angle_atom_site_label_3
_geom_angle
_geom_angle_site_symmetry_1
_geom_angle_site_symmetry_2
_geom_angle_site_symmetry_3
_geom_angle_publ_flag
O(2) Gd O(2) 180.0 . . 2_555 yes
O(2) Gd O(3) 118.48(8) . . . yes
O(2) Gd O(3) 61.52(8) . . 2_555 yes
O(2) Gd O(5) 74.3(1) . . . yes
O(2) Gd O(5) 105.7(1) . . 2_555 yes
O(2) Gd O(6) 106.9(1) . . . yes
O(2) Gd O(6) 73.1(1) . . 2_555 yes
O(2) Gd N(1) 59.09(8) . . . yes
O(2) Gd N(1) 120.91(8) . . 2_555 yes
O(2) Gd O(3) 61.52(8) 2_555 . . yes
O(2) Gd O(3) 118.48(8) 2_555 . 2_555 yes
O(2) Gd O(5) 105.7(1) 2_555 . . yes
O(2) Gd O(5) 74.3(1) 2_555 . 2_555 yes
O(2) Gd O(6) 73.1(1) 2_555 . . yes
O(2) Gd O(6) 106.9(1) 2_555 . 2_555 yes
O(2) Gd N(1) 120.91(8) 2_555 . . yes
O(2) Gd N(1) 59.09(8) 2_555 . 2_555 yes
O(3) Gd O(3) 180.0 . . 2_555 yes
O(3) Gd O(5) 80.4(1) . . . yes
O(3) Gd O(5) 99.6(1) . . 2_555 yes
O(3) Gd O(6) 97.2(1) . . . yes
O(3) Gd O(6) 82.8(1) . . 2_555 yes
O(3) Gd N(1) 59.39(9) . . . yes
O(3) Gd N(1) 120.61(9) . . 2_555 yes
O(3) Gd O(5) 99.6(1) 2_555 . . yes
O(3) Gd O(5) 80.4(1) 2_555 . 2_555 yes
O(3) Gd O(6) 82.8(1) 2_555 . . yes
O(3) Gd O(6) 97.2(1) 2_555 . 2_555 yes
O(3) Gd N(1) 120.61(9) 2_555 . . yes
O(3) Gd N(1) 59.39(9) 2_555 . 2_555 yes
O(5) Gd O(5) 180.0 . . 2_555 yes
O(5) Gd O(6) 50.2(1) . . . yes
O(5) Gd O(6) 129.8(1) . . 2_555 yes
O(5) Gd N(1) 64.75(9) . . . yes
O(5) Gd N(1) 115.25(9) . . 2_555 yes
O(5) Gd O(6) 129.8(1) 2_555 . . yes
O(5) Gd O(6) 50.2(1) 2_555 . 2_555 yes
O(5) Gd N(1) 115.25(9) 2_555 . . yes
O(5) Gd N(1) 64.75(9) 2_555 . 2_555 yes
O(6) Gd O(6) 180.0 . . 2_555 yes
O(6) Gd N(1) 114.03(9) . . . yes
O(6) Gd N(1) 65.97(9) . . 2_555 yes
O(6) Gd N(1) 65.97(9) 2_555 . . yes
O(6) Gd N(1) 114.03(9) 2_555 . 2_555 yes
N(1) Gd N(1) 180.0 . . 2_555 yes
O(1) Ni O(2) 95.5(1) . . . yes
O(1) Ni O(3) 175.4(1) . . 2_555 yes
O(1) Ni O(4) 88.2(1) . . 2_555 yes
O(1) Ni O(11) 91.4(1) . . . yes
O(1) Ni O(12) 90.5(1) . . . yes
O(2) Ni O(3) 80.5(1) . . 2_555 yes
O(2) Ni O(4) 176.2(1) . . 2_555 yes
O(2) Ni O(11) 90.6(1) . . . yes
O(2) Ni O(12) 94.3(1) . . . yes
O(3) Ni O(4) 95.8(1) 2_555 . 2_555 yes
O(3) Ni O(11) 86.4(1) 2_555 . . yes
O(3) Ni O(12) 92.1(1) 2_555 . . yes
O(4) Ni O(11) 90.2(2) 2_555 . . yes
O(4) Ni O(12) 84.7(1) 2_555 . . yes
O(11) Ni O(12) 174.5(1) . . . yes
Ni O(1) C(2) 124.1(3) . . . yes
Gd O(2) Ni 108.4(1) . . . yes
Gd O(2) C(4) 130.3(2) . . . yes
Ni O(2) C(4) 121.2(2) . . . yes
Gd O(3) Ni 109.3(1) . . 2_555 yes
Gd O(3) C(10) 130.5(2) . . . yes
Ni O(3) C(10) 120.2(2) 2_555 . . yes
Ni O(4) C(12) 123.4(3) 2_555 . . yes
Gd O(5) N(2) 96.7(2) . . . yes
Gd O(6) N(2) 96.5(2) . . . yes
O(9) O(8) O(13) 155(1) 2_766 . 2_766 yes
O(9) O(8) N(3) 121.3(10) 2_766 . . yes
O(13) O(8) N(3) 39.7(7) 2_766 . . yes
O(8) O(9) N(3) 119(1) 2_766 . . yes
O(13) O(10) N(3) 53(1) 2_766 . . yes
O(13) O(10) C(16) 157(3) 2_766 . 2_766 yes
N(3) O(10) C(16) 104(2) . . 2_766 yes
Ni O(11) C(14) 126.6(3) . . . yes
Ni O(12) C(15) 125.8(3) . . . yes
O(8) O(13) O(10) 132(2) 2_766 . 2_766 yes
O(8) O(13) N(3) 52.8(10) 2_766 . 2_766 yes
O(8) O(13) C(16) 123(1) 2_766 . . yes
O(10) O(13) N(3) 84(1) 2_766 . 2_766 yes
O(10) O(13) C(16) 10(1) 2_766 . . yes
N(3) O(13) C(16) 74(1) 2_766 . . yes
Gd N(1) C(5) 121.3(2) . . . yes
Gd N(1) C(9) 120.6(2) . . . yes
C(5) N(1) C(9) 118.0(3) . . . yes
O(5) N(2) O(6) 116.3(3) . . . yes
O(5) N(2) O(7) 122.1(4) . . . yes
O(6) N(2) O(7) 121.5(4) . . . yes
O(8) N(3) O(9) 117(1) . . . yes
O(8) N(3) O(10) 125(1) . . . yes
O(8) N(3) O(13) 87(1) . . 2_766 yes
O(8) N(3) C(16) 148(1) . . 2_766 yes
O(9) N(3) O(10) 115(1) . . . yes
O(9) N(3) O(13) 153(1) . . 2_766 yes
O(9) N(3) C(16) 88(1) . . 2_766 yes
O(10) N(3) O(13) 41(1) . . 2_766 yes
O(10) N(3) C(16) 27(1) . . 2_766 yes
O(13) N(3) C(16) 69(1) 2_766 . 2_766 yes
O(1) C(2) C(1) 117.6(4) . . . yes
O(1) C(2) C(3) 125.1(4) . . . yes
C(1) C(2) C(3) 117.3(4) . . . yes
C(2) C(3) C(4) 126.8(4) . . . yes
O(2) C(4) C(3) 126.9(3) . . . yes
O(2) C(4) C(5) 114.7(3) . . . yes
C(3) C(4) C(5) 118.4(3) . . . yes
N(1) C(5) C(4) 114.3(3) . . . yes
N(1) C(5) C(6) 122.4(3) . . . yes
C(4) C(5) C(6) 123.3(3) . . . yes
C(5) C(6) C(7) 119.2(4) . . . yes
C(6) C(7) C(8) 119.6(4) . . . yes
C(7) C(8) C(9) 118.7(4) . . . yes
N(1) C(9) C(8) 122.2(3) . . . yes
N(1) C(9) C(10) 114.3(3) . . . yes
C(8) C(9) C(10) 123.5(3) . . . yes
O(3) C(10) C(9) 114.9(3) . . . yes
O(3) C(10) C(11) 126.8(3) . . . yes
C(9) C(10) C(11) 118.3(3) . . . yes
C(10) C(11) C(12) 127.5(4) . . . yes
O(4) C(12) C(11) 125.0(4) . . . yes
O(4) C(12) C(13) 116.5(4) . . . yes
C(11) C(12) C(13) 118.5(4) . . . yes
O(10) C(16) O(13) 11(1) 2_766 . . yes
O(10) C(16) N(3) 48(1) 2_766 . 2_766 yes
O(13) C(16) N(3) 36.8(7) . . 2_766 yes

loop_
_geom_bond_atom_site_label_1
_geom_bond_atom_site_label_2
_geom_bond_distance
_geom_bond_site_symmetry_1
_geom_bond_site_symmetry_2
_geom_bond_publ_flag
Gd O(2) 2.542(2) . . yes
Gd O(2) 2.542(2) . 2_555 yes
Gd O(3) 2.506(3) . . yes
Gd O(3) 2.506(3) . 2_555 yes
Gd O(5) 2.502(3) . . yes
Gd O(5) 2.502(3) . 2_555 yes
Gd O(6) 2.493(3) . . yes
Gd O(6) 2.493(3) . 2_555 yes
Gd N(1) 2.719(3) . . yes
Gd N(1) 2.719(3) . 2_555 yes
Ni O(1) 1.981(3) . . yes
Ni O(2) 1.992(3) . . yes
Ni O(3) 2.004(3) . 2_555 yes
Ni O(4) 1.976(3) . 2_555 yes
Ni O(11) 2.107(3) . . yes
Ni O(12) 2.101(3) . . yes
O(1) C(2) 1.238(5) . . yes
O(2) C(4) 1.293(4) . . yes
O(3) C(10) 1.294(4) . . yes
O(4) C(12) 1.242(5) . . yes
O(5) N(2) 1.236(4) . . yes
O(6) N(2) 1.259(5) . . yes
O(7) N(2) 1.233(4) . . yes
O(8) O(9) 1.33(1) . 2_766 yes
O(8) O(13) 1.53(2) . 2_766 yes
O(8) N(3) 1.22(1) . . yes
O(9) N(3) 1.25(1) . . yes
O(10) O(13) 0.80(2) . 2_766 yes
O(10) N(3) 1.21(2) . . yes
O(10) C(16) 0.75(3) . 2_766 yes
O(11) C(14) 1.423(6) . . yes
O(12) C(15) 1.414(7) . . yes
O(13) N(3) 0.98(1) . 2_766 yes
O(13) C(16) 1.52(2) . . yes
N(1) C(5) 1.352(5) . . yes
N(1) C(9) 1.346(4) . . yes
N(3) C(16) 1.57(2) . 2_766 yes
C(1) C(2) 1.501(6) . . yes
C(2) C(3) 1.438(6) . . yes
C(3) C(4) 1.385(5) . . yes
C(4) C(5) 1.498(5) . . yes
C(5) C(6) 1.387(5) . . yes
C(6) C(7) 1.367(6) . . yes
C(7) C(8) 1.381(6) . . yes
C(8) C(9) 1.397(5) . . yes
C(9) C(10) 1.494(5) . . yes
C(10) C(11) 1.379(5) . . yes
C(11) C(12) 1.427(6) . . yes
C(12) C(13) 1.510(6) . . yes

loop_
_geom_contact_atom_site_label_1
_geom_contact_atom_site_label_2
_geom_contact_distance
_geom_contact_site_symmetry_1
_geom_contact_site_symmetry_2
_geom_contact_publ_flag
Gd O(2) 2.542(2) . . ?
Gd O(2) 2.542(2) . 2_555 ?
Gd O(3) 2.506(3) . . ?
Gd O(3) 2.506(3) . 2_555 ?
Gd O(5) 2.502(3) . . ?
Gd O(5) 2.502(3) . 2_555 ?
Gd N(1) 2.719(3) . . ?
Gd N(1) 2.719(3) . 2_555 ?
O(1) O(10) 3.59(2) . 1_445 ?
O(3) O(7) 3.268(4) . 1_455 ?
O(4) O(13) 3.27(1) . 1_454 ?
O(4) O(10) 3.33(2) . 2_665 ?
O(4) C(1) 3.353(6) . 1_454 ?
O(5) C(8) 3.234(5) . 2_565 ?
O(6) O(11) 3.168(4) . 2_655 ?
O(6) O(7) 3.272(6) . 2_655 ?
O(6) C(14) 3.286(6) . 2_655 ?
O(6) N(2) 3.560(5) . 2_655 ?
O(7) O(11) 2.926(5) . 2_655 ?
O(7) C(10) 2.962(4) . 1_655 ?
O(7) C(9) 3.217(5) . 1_655 ?
O(7) C(11) 3.291(5) . 1_655 ?
O(7) C(8) 3.504(5) . 2_565 ?
O(7) C(7) 3.513(6) . 2_565 ?
O(8) C(16) 2.68(2) . 2_766 ?
O(8) O(13) 3.18(2) . . ?
O(8) C(6) 3.259(9) . 1_655 ?
O(8) C(16) 3.30(3) . . ?
O(8) O(12) 3.34(1) . 1_665 ?
O(8) C(15) 3.56(1) . 1_665 ?
O(9) O(13) 2.79(2) . . ?
O(9) C(13) 3.305(9) . 1_756 ?
O(9) C(6) 3.439(10) . 2_666 ?
O(9) C(3) 3.59(1) . 2_666 ?
O(10) O(12) 2.89(2) . 1_665 ?
O(10) C(15) 3.40(2) . 1_665 ?
O(11) N(2) 3.450(5) . 2_655 ?
O(11) C(15) 3.482(7) . 1_655 ?
O(12) O(13) 2.60(1) . 2_656 ?
O(12) C(16) 3.47(2) . 2_656 ?
O(12) N(3) 3.470(10) . 1_445 ?
O(12) C(7) 3.568(6) . 1_545 ?
O(13) C(15) 3.19(1) . 2_656 ?
O(13) N(3) 3.43(2) . . ?
O(13) C(12) 3.60(1) . 1_656 ?
